data_2011121
loop_
_publ_author_name
'Gerkin, Roger E.'

_publ_section_title
;
 Hydrogen bonds and C---H&#x00B7;&#x00B7;&#x00B7;O interactions in
 2-(2-methylbenzyl)malonic acid at 150K
;
_journal_issue 7
_journal_name_full 'Acta Crystallographica Section C'
_journal_page_first 853
_journal_page_last 854
_journal_paper_doi 10.1107/S0108270100006235
_journal_volume 56
_journal_year 2000
_chemical_formula_moiety 'C11 H12 O4'
_chemical_formula_sum 'C11 H12 O4'
_chemical_formula_weight 208.21
_chemical_name_common
;
 2-(2-methylbenzyl)malonic acid
;
_chemical_name_systematic ' ?'
_space_group_IT_number 61
_symmetry_cell_setting orthorhombic
_symmetry_space_group_name_Hall '-P 2ac 2ab'
_symmetry_space_group_name_H-M 'P b c a'
_cell_angle_alpha 90
_cell_angle_beta 90
_cell_angle_gamma 90
_cell_formula_units_Z 8
_cell_length_a 11.3705(2)
_cell_length_b 9.7132(2)
_cell_length_c 19.0382(3)
_cell_measurement_reflns_used 38725
_cell_measurement_temperature 150
_cell_measurement_theta_max 27.47
_cell_measurement_theta_min 1.07
_cell_volume 2102.65(7)
_computing_cell_refinement 'DENZO-SMN (Otwinowski & Minor, 1997)'
_computing_data_collection '  COLLECT (Nonius, 1999)'
_computing_data_reduction DENZO-SMN
_computing_molecular_graphics 'ORTEPII (Johnson, 1976)'
_computing_publication_material 'TEXSAN and PLATON (Spek, 1990)'
_computing_structure_refinement 'TEXSAN (Molecular Structure Corporation, 1995)'
_computing_structure_solution 'SHELXS86 (Sheldrick, 1990)'
_diffrn_ambient_temperature 150
_diffrn_measured_fraction_theta_max .998
_diffrn_measurement_device_type 'Nonius KappaCCD diffractometer'
_diffrn_measurement_method 'omega scans with \k offsets'
_diffrn_radiation_monochromator graphite
_diffrn_radiation_source 'X-ray tube'
_diffrn_radiation_type MoK\a
_diffrn_radiation_wavelength .71073
_diffrn_reflns_av_R_equivalents .056
_diffrn_reflns_limit_h_max 14
_diffrn_reflns_limit_h_min -14
_diffrn_reflns_limit_k_max 12
_diffrn_reflns_limit_k_min -12
_diffrn_reflns_limit_l_max 24
_diffrn_reflns_limit_l_min -24
_diffrn_reflns_number 38725
_diffrn_reflns_theta_max 27.47
_exptl_absorpt_coefficient_mu .100
_exptl_absorpt_correction_type none
_exptl_crystal_colour colorless
_exptl_crystal_density_diffrn 1.315
_exptl_crystal_density_meas ?
_exptl_crystal_description 'cut column'
_exptl_crystal_F_000 880
_exptl_crystal_size_max .23
_exptl_crystal_size_mid .12
_exptl_crystal_size_min .12
_refine_diff_density_max .38
_refine_diff_density_min -.33
_refine_ls_extinction_coef ' 5.5(10) \\times 10^-7^ '
_refine_ls_extinction_method 'Zachariasen (1963, 1968)'
_refine_ls_goodness_of_fit_ref 1.97
_refine_ls_hydrogen_treatment mixed
_refine_ls_matrix_type full
_refine_ls_number_parameters 145
_refine_ls_number_reflns 2408
_refine_ls_R_factor_gt .048
_refine_ls_shift/su_max .0003
_refine_ls_structure_factor_coef Fsqd
_refine_ls_weighting_details 'w = 1/[\s^2^~cs~ + (0.018I)^2^]'
_refine_ls_weighting_scheme sigma
_refine_ls_wR_factor_ref .085
_reflns_number_gt 1777
_reflns_number_total 2408
_reflns_threshold_expression 'I >2.00\s~I~'
_cod_data_source_file fr1275.cif
_cod_data_source_block I
_cod_depositor_comments
;
The following automatic conversions were performed:

'_exptl_crystal_density_meas' value ' not measured' was changed to
'?' - the value is perceived as not measured.

Automatic conversion script
Id: cif_fix_values 3008 2015-01-20 13:52:24Z robertas 
;
_cod_original_cell_volume 2102.65(11)
_cod_database_code 2011121

loop_
_symmetry_equiv_pos_as_xyz
'  +x,  +y,  +z'
'1/2+x,1/2-y,  -z'
'  -x,1/2+y,1/2-z'
'1/2-x,  -y,1/2+z'
'  -x,  -y,  -z'
'1/2-x,1/2+y,  +z'
'  +x,1/2-y,1/2+z'
'1/2+x,  +y,1/2-z'

loop_
_atom_site_label
_atom_site_fract_x
_atom_site_fract_y
_atom_site_fract_z
_atom_site_U_iso_or_equiv
_atom_site_adp_type
_atom_site_calc_flag
_atom_site_calc_attached_atom
_atom_site_refinement_flags
_atom_site_occupancy
O1 .10151(8) .13475(9) -.01621(5) .0350(3) Uani d ? . 1.000
O2 .09763(8) -.02815(9) .06642(4) .0331(3) Uani d ? . 1.000
O3 .45678(8) .13080(10) .05506(5) .0375(3) Uani d ? . 1.000
O4 .34949(7) -.02228(9) -.00410(4) .0341(3) Uani d ? . 1.000
C1 .14186(10) .07518(13) .03926(6) .0226(4) Uani d ? . 1.000
C2 .25097(10) .14146(11) .06960(6) .0218(3) Uani d ? . 1.000
C3 .35883(10) .07731(13) .03737(6) .0228(4) Uani d ? . 1.000
C4 .25717(10) .13254(12) .14984(6) .0258(4) Uani d ? . 1.000
C5 .16591(11) .21517(12) .18934(6) .0259(4) Uani d ? . 1.000
C6 .16597(12) .20993(13) .26317(6) .0311(4) Uani d ? . 1.000
C7 .08327(13) .28842(14) .29952(7) .0405(5) Uani d ? . 1.000
C8 .00306(13) .37094(14) .26536(8) .0443(5) Uani d ? . 1.000
C9 .00277(12) .37570(13) .19318(8) .0399(4) Uani d ? . 1.000
C10 .08338(11) .29773(13) .15572(7) .0305(4) Uani d ? . 1.000
C11 .25317(12) .12289(14) .30206(7) .0413(4) Uani d ? . 1.000
H1O1 .0324(18) .0962(18) -.0339(9) .098(7) Uiso d ? . 1.000
H1O3 .549(2) .083(2) .0308(11) .135(8) Uiso d ? . 1.000
H2 .2500 .2391 .0566 .026 Uiso c C2 . 1.000
H4A .3350 .1650 .1645 .031 Uiso c C4 . 1.000
H4B .2479 .0357 .1631 .031 Uiso c C4 . 1.000
H7 .0822 .2848 .3510 .049 Uiso c C7 . 1.000
H8 -.0534 .4259 .2923 .053 Uiso c C8 . 1.000
H9 -.0541 .4339 .1684 .048 Uiso c C9 . 1.000
H10 .0822 .3009 .1043 .037 Uiso c C10 . 1.000
H11A .2389 .1306 .3527 .050 Uiso c C11 . 1.000
H11B .2446 .0266 .2876 .050 Uiso c C11 . 1.000
H11C .3330 .1546 .2914 .050 Uiso c C11 . 1.000

loop_
_atom_site_aniso_label
_atom_site_aniso_U_11
_atom_site_aniso_U_22
_atom_site_aniso_U_33
_atom_site_aniso_U_12
_atom_site_aniso_U_13
_atom_site_aniso_U_23
O1 .0307(6) .0393(6) .0350(6) -.0036(5) -.0107(5) .0092(5)
O2 .0320(6) .0353(6) .0321(5) -.0100(5) -.0017(4) .0055(4)
O3 .0187(5) .0502(6) .0436(6) -.0059(5) .0046(4) -.0136(5)
O4 .0271(5) .0374(6) .0379(6) .0000(4) .0050(4) -.0145(5)
C1 .0204(7) .0249(7) .0225(7) .0033(6) .0040(6) -.0019(6)
C2 .0192(7) .0208(7) .0253(7) .0007(6) .0023(6) -.0008(5)
C3 .0213(7) .0256(7) .0215(7) -.0017(6) .0004(6) .0025(6)
C4 .0214(7) .0300(8) .0260(7) -.0016(6) -.0003(6) -.0013(6)
C5 .0243(7) .0244(7) .0290(8) -.0064(6) .0069(6) -.0035(6)
C6 .0341(8) .0289(8) .0303(8) -.0103(7) .0062(7) -.0030(6)
C7 .0505(10) .0386(9) .0325(8) -.0092(8) .0184(7) -.0069(7)
C8 .0464(10) .0354(9) .0512(11) .0009(8) .0255(8) -.0075(7)
C9 .0379(9) .0314(8) .0504(9) .0059(7) .0164(7) .0006(7)
C10 .0308(8) .0294(8) .0311(8) .0003(6) .0093(6) .0004(6)
C11 .0422(9) .0530(10) .0288(7) -.0090(8) .0028(7) .0013(6)

loop_
_atom_type_symbol
_atom_type_scat_dispersion_real
_atom_type_scat_dispersion_imag
_atom_type_scat_source
H 0 0 'Stewart et al. (1965)'
C .003 .002 'Creagh & McAuley (1992)'
O .011 .006 'Creagh & McAuley (1992)'

loop_
_geom_angle_atom_site_label_1
_geom_angle_atom_site_label_2
_geom_angle_atom_site_label_3
_geom_angle
_geom_angle_publ_flag
C1 O1 H1O1 114.5(11) no
C3 O3 H1O3 119.3(9) no
O1 C1 O2 124.2(2) yes
O1 C1 C2 114.5(2) yes
O2 C1 C2 121.3(2) yes
C1 C2 C3 109.6(2) yes
C1 C2 C4 113.2(2) yes
C1 C2 H2 107.9 no
C3 C2 C4 110.2(2) yes
C3 C2 H2 107.9 no
C4 C2 H2 107.9 no
O3 C3 O4 123.7(2) yes
O3 C3 C2 115.8(2) yes
O4 C3 C2 120.5(2) yes
C2 C4 C5 115.7(2) no
C2 C4 H4B 107.9 no
C2 C4 H4A 107.9 no
C5 C4 H4B 107.9 no
C5 C4 H4A 107.9 no
H4B C4 H4A 109.5 no
C4 C5 C6 118.5(2) no
C4 C5 C10 122.7(2) no
C6 C5 C10 118.8(2) no
C5 C6 C7 118.4(2) no
C5 C6 C11 121.0(2) no
C7 C6 C11 120.6(2) no
C6 C7 C8 122.0(2) no
C6 C7 H7 119.0 no
C8 C7 H7 119.0 no
C7 C8 C9 119.5(2) no
C7 C8 H8 120.2 no
C9 C8 H8 120.2 no
C8 C9 C10 119.6(2) no
C8 C9 H9 120.2 no
C10 C9 H9 120.2 no
C5 C10 C9 121.6(2) no
C5 C10 H10 119.2 no
C9 C10 H10 119.2 no
C6 C11 H11C 109.5 no
C6 C11 H11A 109.5 no
C6 C11 H11B 109.5 no
H11C C11 H11A 109.5 no
H11C C11 H11B 109.5 no
H11A C11 H11B 109.5 no

loop_
_geom_bond_atom_site_label_1
_geom_bond_atom_site_label_2
_geom_bond_site_symmetry_1
_geom_bond_site_symmetry_2
_geom_bond_distance
_geom_bond_publ_flag
O1 C1 . . 1.2886(15) yes
O1 H1O1 . . .93(2) no
O2 C1 . . 1.2360(14) yes
O3 C3 . . 1.2742(14) yes
O3 H1O3 . . 1.23(2) no
O4 C3 . . 1.2532(14) yes
C1 C2 . . 1.5124(16) no
C2 C3 . . 1.5062(16) no
C2 C4 . . 1.5318(15) no
C2 H2 . . .98 no
C4 C5 . . 1.5120(16) no
C4 H4B . . .98 no
C4 H4A . . .98 no
C5 C6 . . 1.4065(16) no
C5 C10 . . 1.3904(17) no
C6 C7 . . 1.3944(19) no
C6 C11 . . 1.4987(19) no
C7 C8 . . 1.377(2) no
C7 H7 . . .98 no
C8 C9 . . 1.375(2) no
C8 H8 . . .98 no
C9 C10 . . 1.3865(18) no
C9 H9 . . .98 no
C10 H10 . . .98 no
C11 H11C . . .98 no
C11 H11A . . .98 no
C11 H11B . . .98 no

loop_
_geom_hbond_atom_site_label_D
_geom_hbond_atom_site_label_H
_geom_hbond_atom_site_label_A
_geom_hbond_site_symmetry_A
_geom_hbond_distance_DH
_geom_hbond_distance_HA
_geom_hbond_distance_DA
_geom_hbond_angle_DHA
_geom_hbond_publ_flag
O1 H1O1 O2 5_555 .93(2) 1.73(2) 2.667(2) 179(2) yes
O3 H1O3 O4 5_655 1.23(2) 1.40(2) 2.628(2) 177(2) yes
C7 H7 O1 7_555 .98 2.66 3.593(2) 160 yes
C7 H7 O3 8_455 .98 2.73 3.475(2) 133 yes
C8 H8 O2 3_555 .98 2.77 3.540(2) 136 yes
C10 H10 O4 6_555 .98 2.80 3.591(2) 139 yes
C2 H2 O4 6_555 .98 2.83 3.734(2) 154 yes
C2 H2 O2 6_555 .98 2.85 3.642(2) 138 yes

loop_
_geom_torsion_atom_site_label_1
_geom_torsion_atom_site_label_2
_geom_torsion_atom_site_label_3
_geom_torsion_atom_site_label_4
_geom_torsion
_geom_torsion_publ_flag
O1 C1 C2 C3 -90.18(12) no
O1 C1 C2 C4 146.29(10) no
O2 C1 C2 C3 89.36(13) no
O2 C1 C2 C4 -34.17(15) no
O3 C3 C2 C1 175.38(10) no
O3 C3 C2 C4 -59.32(13) no
O4 C3 C2 C1 -4.56(15) no
O4 C3 C2 C4 120.74(11) no
C1 C2 C4 C5 -67.37(12) no
C2 C4 C5 C6 179.21(10) no
C2 C4 C5 C10 -1.89(16) no
C3 C2 C4 C5 169.40(10) no
C4 C5 C6 C7 178.71(11) no
C4 C5 C6 C11 -.92(17) no
C4 C5 C10 C9 -178.08(11) no
C5 C6 C7 C8 -.56(19) no
C5 C10 C9 C8 -.6(2) no
C6 C5 C10 C9 .82(18) no
C6 C7 C8 C9 .8(2) no
C7 C6 C5 C10 -.24(17) no
C7 C8 C9 C10 -.2(2) no
C8 C7 C6 C11 179.07(12) no
C10 C5 C6 C11 -179.86(12) no

loop_
_cod_related_entry_id
_cod_related_entry_database
_cod_related_entry_code
1 ChemSpider 2019178
